data_7235084
loop_
_publ_author_name
'Salcedo, In\'es R.'
'Colodrero, Rosario M. P.'
'Bazaga-Garc\'ia, Montse'
'Vasileiou, Antonia'
'Papadaki, Maria'
'Olivera-Pastor, Pascual'
'Infantes-Molina, Antonia'
'Losilla, Enrique R.'
'Mezei, Gellert'
'Cabeza, Aurelio'
'Demadis, Konstantinos D.'

_publ_section_title
;
 From light to heavy alkali metal tetraphosphonates (M = Li, Na, K, Rb,
 Cs): cation size-induced structural diversity and water-facilitated
 proton conductivity
;
_journal_issue 47
_journal_name_full CrystEngComm
_journal_page_first 7648
_journal_paper_doi 10.1039/C8CE01351A
_journal_volume 20
_journal_year 2018
_chemical_formula_sum 'C10 H35 Cs N2 O16 P4'
_chemical_formula_weight 696.19
_space_group_crystal_system triclinic
_space_group_IT_number 2
_space_group_name_Hall '-P 1'
_space_group_name_H-M_alt 'P -1'
_symmetry_space_group_name_Hall '-P 1'
_symmetry_space_group_name_H-M 'P -1'
_atom_sites_solution_hydrogens mixed
_audit_creation_method SHELXL-2014/6
_audit_update_record
;
2017-11-09 deposited with the CCDC.
2018-09-17 downloaded from the CCDC.
;
_cell_angle_alpha 86.677(2)
_cell_angle_beta 78.906(2)
_cell_angle_gamma 67.611(2)
_cell_formula_units_Z 1
_cell_length_a 6.0072(2)
_cell_length_b 7.6864(2)
_cell_length_c 14.8250(4)
_cell_measurement_reflns_used 3273
_cell_measurement_temperature 297(2)
_cell_measurement_theta_max 27.91
_cell_measurement_theta_min 2.87
_cell_volume 621.01(3)
_computing_cell_refinement 'Bruker SAINT'
_computing_data_collection 'Bruker APEX2'
_computing_data_reduction 'Bruker SAINT'
_computing_molecular_graphics 'Bruker SHELXTL'
_computing_publication_material 'Bruker SHELXTL'
_computing_structure_refinement 'SHELXL-2014 (Sheldrick 2014)'
_computing_structure_solution 'SHELXS-97 (Sheldrick 2008)'
_diffrn_ambient_temperature 297(2)
_diffrn_measured_fraction_theta_full 0.998
_diffrn_measured_fraction_theta_max 0.990
_diffrn_measurement_device_type 'Bruker APEX-II CCD'
_diffrn_measurement_method '\f and \w scans'
_diffrn_radiation_type MoK\a
_diffrn_radiation_wavelength 0.71073
_diffrn_reflns_av_R_equivalents 0.0483
_diffrn_reflns_av_unetI/netI 0.0421
_diffrn_reflns_Laue_measured_fraction_full 0.998
_diffrn_reflns_Laue_measured_fraction_max 0.990
_diffrn_reflns_limit_h_max 8
_diffrn_reflns_limit_h_min -8
_diffrn_reflns_limit_k_max 10
_diffrn_reflns_limit_k_min -10
_diffrn_reflns_limit_l_max 21
_diffrn_reflns_limit_l_min -21
_diffrn_reflns_number 16513
_diffrn_reflns_point_group_measured_fraction_full 0.998
_diffrn_reflns_point_group_measured_fraction_max 0.990
_diffrn_reflns_theta_full 25.242
_diffrn_reflns_theta_max 30.506
_diffrn_reflns_theta_min 2.801
_exptl_absorpt_coefficient_mu 1.822
_exptl_absorpt_correction_T_max 0.7461
_exptl_absorpt_correction_T_min 0.6778
_exptl_absorpt_correction_type multi-scan
_exptl_absorpt_process_details sadabs
_exptl_crystal_colour colourless
_exptl_crystal_density_diffrn 1.862
_exptl_crystal_description prism
_exptl_crystal_F_000 352
_exptl_crystal_size_max 0.100
_exptl_crystal_size_mid 0.070
_exptl_crystal_size_min 0.030
_refine_diff_density_max 0.418
_refine_diff_density_min -0.591
_refine_diff_density_rms 0.090
_refine_ls_extinction_method none
_refine_ls_goodness_of_fit_ref 1.024
_refine_ls_hydrogen_treatment mixed
_refine_ls_matrix_type full
_refine_ls_number_parameters 176
_refine_ls_number_reflns 3748
_refine_ls_number_restraints 8
_refine_ls_restrained_S_all 1.023
_refine_ls_R_factor_all 0.0580
_refine_ls_R_factor_gt 0.0344
_refine_ls_shift/su_max 0.000
_refine_ls_shift/su_mean 0.000
_refine_ls_structure_factor_coef Fsqd
_refine_ls_weighting_details 'w=1/[\s^2^(Fo^2^)+(0.0304P)^2^+0.1847P] where P=(Fo^2^+2Fc^2^)/3'
_refine_ls_weighting_scheme calc
_refine_ls_wR_factor_gt 0.0676
_refine_ls_wR_factor_ref 0.0759
_reflns_Friedel_coverage 0.000
_reflns_number_gt 2722
_reflns_number_total 3748
_reflns_threshold_expression 'I > 2\s(I)'
_cod_data_source_file c8ce01351a2.cif
_cod_data_source_block Cs-HDTMP
_cod_database_code 7235084
_shelx_space_group_comment
;
The symmetry employed for this shelxl refinement is uniquely defined
by the following loop, which should always be used as a source of
symmetry information in preference to the above space-group names.
They are only intended as comments.
;
_shelx_estimated_absorpt_t_min 0.839
_shelx_estimated_absorpt_t_max 0.947
_shelxl_version_number 2014/6

loop_
_space_group_symop_operation_xyz
'x, y, z'
'-x, -y, -z'

loop_
_atom_site_label
_atom_site_type_symbol
_atom_site_fract_x
_atom_site_fract_y
_atom_site_fract_z
_atom_site_U_iso_or_equiv
_atom_site_adp_type
_atom_site_occupancy
_atom_site_site_symmetry_order
_atom_site_calc_flag
_atom_site_refinement_flags_posn
_atom_site_refinement_flags_adp
_atom_site_refinement_flags_occupancy
_atom_site_disorder_assembly
_atom_site_disorder_group
Cs1 Cs 0.5000 1.0000 0.5000 0.04444(10) Uani 1 2 d S . P . .
P1 P 0.40629(11) 0.96649(8) 0.79782(4) 0.02161(13) Uani 1 1 d . . . . .
P2 P 0.81079(11) 0.37653(9) 0.62076(4) 0.02351(13) Uani 1 1 d . . . . .
O1 O 0.2872(4) 1.0481(2) 0.71667(13) 0.0367(4) Uani 1 1 d . . . . .
O2 O 0.6322(3) 1.0213(3) 0.79486(12) 0.0314(4) Uani 1 1 d D . . . .
H2O H 0.645(6) 1.058(4) 0.8442(15) 0.038 Uiso 1 1 d D U . . .
O3 O 0.2473(3) 1.0040(3) 0.89069(12) 0.0346(4) Uani 1 1 d . . . . .
O4 O 0.7988(3) 0.5387(3) 0.55528(12) 0.0339(4) Uani 1 1 d D . . . .
H4O H 0.931(7) 0.520(10) 0.522(4) 0.041 Uiso 0.5 1 d D U P A -1
O5 O 0.8576(3) 0.1942(2) 0.57633(11) 0.0302(4) Uani 1 1 d . . . . .
O6 O 0.9986(4) 0.3609(3) 0.68208(15) 0.0403(5) Uani 1 1 d D . . . .
H6O H 1.076(5) 0.253(3) 0.697(2) 0.048 Uiso 1 1 d D U . . .
O7 O 0.0919(4) 0.8118(3) 0.61384(13) 0.0421(5) Uani 1 1 d D . . . .
H7A H 0.011(6) 0.925(3) 0.618(2) 0.051 Uiso 1 1 d D U . . .
H7B H 0.131(6) 0.788(5) 0.5587(13) 0.051 Uiso 1 1 d D U . . .
O8 O 0.7499(4) 0.1215(3) 0.93238(14) 0.0451(5) Uani 1 1 d D . . . .
H8A H 0.897(4) 0.101(5) 0.916(2) 0.054 Uiso 1 1 d D U . . .
H8B H 0.713(6) 0.090(5) 0.9850(15) 0.054 Uiso 1 1 d D U . . .
N1 N 0.3900(3) 0.6375(3) 0.73543(12) 0.0184(4) Uani 1 1 d D . . . .
H1N H 0.321(5) 0.707(3) 0.6929(15) 0.029(7) Uiso 1 1 d D . . . .
C1 C 0.5520(4) 0.7160(3) 0.76971(15) 0.0208(4) Uani 1 1 d . . . . .
H1A H 0.6977 0.6944 0.7231 0.025 Uiso 1 1 calc R U . . .
H1B H 0.6034 0.6483 0.8241 0.025 Uiso 1 1 calc R U . . .
C2 C 0.5153(5) 0.4414(3) 0.69546(16) 0.0257(5) Uani 1 1 d . . . . .
H2A H 0.4053 0.4195 0.6615 0.031 Uiso 1 1 calc R U . . .
H2B H 0.5335 0.3549 0.7463 0.031 Uiso 1 1 calc R U . . .
C3 C 0.1661(4) 0.6474(3) 0.80641(14) 0.0217(5) Uani 1 1 d . . . . .
H3A H 0.0639 0.7788 0.8199 0.026 Uiso 1 1 calc R U . . .
H3B H 0.0727 0.5924 0.7794 0.026 Uiso 1 1 calc R U . . .
C4 C 0.2177(5) 0.5503(4) 0.89592(15) 0.0277(5) Uani 1 1 d . . . . .
H4A H 0.2852 0.6174 0.9293 0.033 Uiso 1 1 calc R U . . .
H4B H 0.3372 0.4230 0.8835 0.033 Uiso 1 1 calc R U . . .
C5 C -0.0172(5) 0.5450(4) 0.95367(16) 0.0305(6) Uani 1 1 d . . . . .
H5A H -0.1376 0.6726 0.9633 0.037 Uiso 1 1 calc R U . . .
H5B H -0.0812 0.4755 0.9201 0.037 Uiso 1 1 calc R U . . .

loop_
_atom_site_aniso_label
_atom_site_aniso_U_11
_atom_site_aniso_U_22
_atom_site_aniso_U_33
_atom_site_aniso_U_23
_atom_site_aniso_U_13
_atom_site_aniso_U_12
Cs1 0.04369(17) 0.05067(18) 0.03531(14) -0.00090(11) 0.00448(11) -0.01916(14)
P1 0.0213(3) 0.0190(3) 0.0225(3) -0.0012(2) -0.0039(2) -0.0052(2)
P2 0.0203(3) 0.0212(3) 0.0247(3) -0.0034(2) 0.0016(2) -0.0052(3)
O1 0.0440(12) 0.0240(9) 0.0382(10) 0.0002(8) -0.0219(9) -0.0016(9)
O2 0.0334(10) 0.0310(10) 0.0337(9) -0.0049(8) -0.0031(8) -0.0171(8)
O3 0.0285(10) 0.0404(11) 0.0298(9) -0.0117(8) 0.0048(8) -0.0106(9)
O4 0.0321(11) 0.0271(9) 0.0324(9) 0.0062(7) 0.0072(8) -0.0072(9)
O5 0.0365(10) 0.0227(9) 0.0251(8) -0.0058(7) -0.0001(7) -0.0061(8)
O6 0.0341(11) 0.0244(10) 0.0608(13) -0.0063(9) -0.0220(10) -0.0020(9)
O7 0.0637(15) 0.0295(10) 0.0291(9) -0.0007(8) -0.0218(10) -0.0066(10)
O8 0.0329(11) 0.0676(15) 0.0357(11) -0.0074(10) -0.0077(10) -0.0181(12)
N1 0.0172(9) 0.0202(10) 0.0168(8) 0.0027(7) -0.0016(7) -0.0069(8)
C1 0.0182(11) 0.0214(11) 0.0228(10) 0.0006(8) -0.0034(9) -0.0079(9)
C2 0.0263(13) 0.0212(12) 0.0272(11) -0.0052(9) 0.0078(10) -0.0117(10)
C3 0.0165(11) 0.0269(12) 0.0198(10) 0.0010(9) 0.0010(8) -0.0082(10)
C4 0.0247(13) 0.0356(14) 0.0208(10) 0.0059(10) -0.0003(9) -0.0118(11)
C5 0.0288(14) 0.0369(14) 0.0224(11) 0.0073(10) 0.0032(10) -0.0135(12)

loop_
_atom_type_symbol
_atom_type_description
_atom_type_scat_dispersion_real
_atom_type_scat_dispersion_imag
_atom_type_scat_source
C C 0.0033 0.0016 'International Tables Vol C Tables 4.2.6.8 and 6.1.1.4'
H H 0.0000 0.0000 'International Tables Vol C Tables 4.2.6.8 and 6.1.1.4'
N N 0.0061 0.0033 'International Tables Vol C Tables 4.2.6.8 and 6.1.1.4'
O O 0.0106 0.0060 'International Tables Vol C Tables 4.2.6.8 and 6.1.1.4'
P P 0.1023 0.0942 'International Tables Vol C Tables 4.2.6.8 and 6.1.1.4'
Cs Cs -0.3680 2.1192 'International Tables Vol C Tables 4.2.6.8 and 6.1.1.4'

loop_
_geom_angle_atom_site_label_1
_geom_angle_atom_site_label_2
_geom_angle_atom_site_label_3
_geom_angle
_geom_angle_site_symmetry_1
_geom_angle_site_symmetry_3
O1 Cs1 O1 180.00(7) . 2_676
O1 Cs1 O5 102.47(5) . 2_666
O1 Cs1 O5 77.53(5) 2_676 2_666
O1 Cs1 O5 77.53(5) . 1_565
O1 Cs1 O5 102.47(5) 2_676 1_565
O5 Cs1 O5 180.0 2_666 1_565
O1 Cs1 O7 55.62(5) . .
O1 Cs1 O7 124.38(5) 2_676 .
O5 Cs1 O7 47.84(4) 2_666 .
O5 Cs1 O7 132.16(4) 1_565 .
O1 Cs1 O7 124.38(5) . 2_676
O1 Cs1 O7 55.62(5) 2_676 2_676
O5 Cs1 O7 132.16(4) 2_666 2_676
O5 Cs1 O7 47.84(4) 1_565 2_676
O7 Cs1 O7 180.0 . 2_676
O1 Cs1 O4 83.39(4) . .
O1 Cs1 O4 96.61(4) 2_676 .
O5 Cs1 O4 81.09(5) 2_666 .
O5 Cs1 O4 98.91(5) 1_565 .
O7 Cs1 O4 69.10(5) . .
O7 Cs1 O4 110.90(5) 2_676 .
O1 Cs1 O4 96.61(4) . 2_676
O1 Cs1 O4 83.39(4) 2_676 2_676
O5 Cs1 O4 98.91(5) 2_666 2_676
O5 Cs1 O4 81.09(5) 1_565 2_676
O7 Cs1 O4 110.90(5) . 2_676
O7 Cs1 O4 69.10(5) 2_676 2_676
O4 Cs1 O4 180.0 . 2_676
O1 Cs1 O5 61.09(4) . 1_465
O1 Cs1 O5 118.91(4) 2_676 1_465
O5 Cs1 O5 60.67(5) 2_666 1_465
O5 Cs1 O5 119.33(5) 1_565 1_465
O7 Cs1 O5 47.49(4) . 1_465
O7 Cs1 O5 132.51(4) 2_676 1_465
O4 Cs1 O5 116.52(4) . 1_465
O4 Cs1 O5 63.48(4) 2_676 1_465
O1 Cs1 O5 118.91(4) . 2_766
O1 Cs1 O5 61.09(4) 2_676 2_766
O5 Cs1 O5 119.33(5) 2_666 2_766
O5 Cs1 O5 60.67(5) 1_565 2_766
O7 Cs1 O5 132.51(4) . 2_766
O7 Cs1 O5 47.49(4) 2_676 2_766
O4 Cs1 O5 63.48(4) . 2_766
O4 Cs1 O5 116.52(4) 2_676 2_766
O5 Cs1 O5 180.0 1_465 2_766
O1 Cs1 P2 54.80(3) . 1_465
O1 Cs1 P2 125.20(3) 2_676 1_465
O5 Cs1 P2 80.50(3) 2_666 1_465
O5 Cs1 P2 99.50(3) 1_565 1_465
O7 Cs1 P2 62.91(4) . 1_465
O7 Cs1 P2 117.09(4) 2_676 1_465
O4 Cs1 P2 128.49(3) . 1_465
O4 Cs1 P2 51.51(3) 2_676 1_465
O5 Cs1 P2 20.25(3) 1_465 1_465
O5 Cs1 P2 159.75(3) 2_766 1_465
O1 Cs1 P2 125.20(3) . 2_766
O1 Cs1 P2 54.80(3) 2_676 2_766
O5 Cs1 P2 99.50(3) 2_666 2_766
O5 Cs1 P2 80.50(3) 1_565 2_766
O7 Cs1 P2 117.09(4) . 2_766
O7 Cs1 P2 62.91(4) 2_676 2_766
O4 Cs1 P2 51.51(3) . 2_766
O4 Cs1 P2 128.49(3) 2_676 2_766
O5 Cs1 P2 159.75(3) 1_465 2_766
O5 Cs1 P2 20.25(3) 2_766 2_766
P2 Cs1 P2 180.0 1_465 2_766
O1 Cs1 H7A 51.3(6) . .
O1 Cs1 H7A 128.7(6) 2_676 .
O5 Cs1 H7A 51.5(6) 2_666 .
O5 Cs1 H7A 128.5(6) 1_565 .
O7 Cs1 H7A 13.8(3) . .
O7 Cs1 H7A 166.2(3) 2_676 .
O4 Cs1 H7A 82.4(3) . .
O4 Cs1 H7A 97.6(3) 2_676 .
O5 Cs1 H7A 34.2(3) 1_465 .
O5 Cs1 H7A 145.8(3) 2_766 .
P2 Cs1 H7A 49.1(3) 1_465 .
P2 Cs1 H7A 130.9(3) 2_766 .
O1 Cs1 H7B 69.1(3) . .
O1 Cs1 H7B 110.9(3) 2_676 .
O5 Cs1 H7B 34.8(4) 2_666 .
O5 Cs1 H7B 145.2(4) 1_565 .
O7 Cs1 H7B 13.5(3) . .
O7 Cs1 H7B 166.5(3) 2_676 .
O4 Cs1 H7B 68.1(6) . .
O4 Cs1 H7B 111.9(6) 2_676 .
O5 Cs1 H7B 51.2(6) 1_465 .
O5 Cs1 H7B 128.8(6) 2_766 .
P2 Cs1 H7B 69.4(6) 1_465 .
P2 Cs1 H7B 110.6(5) 2_766 .
H7A Cs1 H7B 22.8(6) . .
O3 P1 O1 117.62(12) . .
O3 P1 O2 111.15(10) . .
O1 P1 O2 109.54(11) . .
O3 P1 C1 112.10(11) . .
O1 P1 C1 103.23(10) . .
O2 P1 C1 101.82(10) . .
O5 P2 O4 115.28(10) . .
O5 P2 O6 112.78(11) . .
O4 P2 O6 107.95(12) . .
O5 P2 C2 106.23(11) . .
O4 P2 C2 107.23(11) . .
O6 P2 C2 106.90(12) . .
O5 P2 Cs1 55.43(8) . 1_645
O4 P2 Cs1 97.59(7) . 1_645
O6 P2 Cs1 70.47(8) . 1_645
C2 P2 Cs1 154.31(8) . 1_645
P1 O1 Cs1 131.31(10) . .
P1 O2 H2O 116(2) . .
P2 O4 Cs1 148.78(9) . .
P2 O4 H4O 112(5) . .
Cs1 O4 H4O 98(5) . .
P2 O5 Cs1 134.72(10) . 1_545
P2 O5 Cs1 104.32(9) . 1_645
Cs1 O5 Cs1 119.33(5) 1_545 1_645
P2 O6 H6O 115(2) . .
Cs1 O7 H7A 77(2) . .
Cs1 O7 H7B 66(2) . .
H7A O7 H7B 105(3) . .
H8A O8 H8B 114(4) . .
C1 N1 C2 115.41(18) . .
C1 N1 C3 113.42(17) . .
C2 N1 C3 109.06(17) . .
C1 N1 H1N 111.4(18) . .
C2 N1 H1N 105.8(18) . .
C3 N1 H1N 100.5(18) . .
N1 C1 P1 113.72(15) . .
N1 C1 H1A 108.8 . .
P1 C1 H1A 108.8 . .
N1 C1 H1B 108.8 . .
P1 C1 H1B 108.8 . .
H1A C1 H1B 107.7 . .
N1 C2 P2 119.43(15) . .
N1 C2 H2A 107.5 . .
P2 C2 H2A 107.5 . .
N1 C2 H2B 107.5 . .
P2 C2 H2B 107.5 . .
H2A C2 H2B 107.0 . .
C4 C3 N1 115.68(19) . .
C4 C3 H3A 108.4 . .
N1 C3 H3A 108.4 . .
C4 C3 H3B 108.4 . .
N1 C3 H3B 108.4 . .
H3A C3 H3B 107.4 . .
C3 C4 C5 109.8(2) . .
C3 C4 H4A 109.7 . .
C5 C4 H4A 109.7 . .
C3 C4 H4B 109.7 . .
C5 C4 H4B 109.7 . .
H4A C4 H4B 108.2 . .
C5 C5 C4 113.2(3) 2_567 .
C5 C5 H5A 108.9 2_567 .
C4 C5 H5A 108.9 . .
C5 C5 H5B 108.9 2_567 .
C4 C5 H5B 108.9 . .
H5A C5 H5B 107.8 . .

loop_
_geom_bond_atom_site_label_1
_geom_bond_atom_site_label_2
_geom_bond_distance
_geom_bond_site_symmetry_2
Cs1 O1 3.2072(19) .
Cs1 O1 3.2073(19) 2_676
Cs1 O5 3.4204(19) 2_666
Cs1 O5 3.4204(19) 1_565
Cs1 O7 3.431(2) .
Cs1 O7 3.431(2) 2_676
Cs1 O4 3.4421(18) .
Cs1 O4 3.4421(18) 2_676
Cs1 O5 3.5393(18) 1_465
Cs1 O5 3.5393(18) 2_766
Cs1 P2 4.1644(6) 1_465
Cs1 P2 4.1644(6) 2_766
Cs1 H7A 3.35(3) .
Cs1 H7B 3.19(3) .
P1 O3 1.4904(18) .
P1 O1 1.5015(18) .
P1 O2 1.5594(19) .
P1 C1 1.821(2) .
P2 O5 1.4873(18) .
P2 O4 1.5228(18) .
P2 O6 1.547(2) .
P2 C2 1.805(2) .
P2 Cs1 4.1645(6) 1_645
O2 H2O 0.827(17) .
O4 H4O 0.816(19) .
O5 Cs1 3.4204(18) 1_545
O5 Cs1 3.5393(18) 1_645
O6 H6O 0.826(18) .
O7 H7A 0.820(18) .
O7 H7B 0.817(18) .
O8 H8A 0.826(18) .
O8 H8B 0.816(18) .
N1 C1 1.497(3) .
N1 C2 1.503(3) .
N1 C3 1.519(3) .
N1 H1N 0.864(16) .
C1 H1A 0.9700 .
C1 H1B 0.9700 .
C2 H2A 0.9700 .
C2 H2B 0.9700 .
C3 C4 1.510(3) .
C3 H3A 0.9700 .
C3 H3B 0.9700 .
C4 C5 1.517(3) .
C4 H4A 0.9700 .
C4 H4B 0.9700 .
C5 C5 1.516(5) 2_567
C5 H5A 0.9700 .
C5 H5B 0.9700 .
